data_4109269
loop_
_publ_author_name
'Prema G. Vasudev'
'Kuppanna Ananda'
'Sunanda Chatterjee'
'Subrayashastry Aravinda'
'Narayanaswamy Shamala'
'Padmanabhan Balaram'

_publ_section_title
;
 Hybrid Peptide Design. Hydrogen Bonded Conformations in Peptides
 Containing the Stereochemically Constrained \g-Amino Acid Residue,
 Gabapentin
;
_journal_name_full 'Journal of the American Chemical Society'
_journal_page_first 4039
_journal_page_last 4048
_journal_paper_doi 10.1021/ja068910p
_journal_volume 129
_journal_year 2007
_chemical_formula_moiety 'C24 H41 N3 O6 + H2O'
_chemical_formula_sum 'C24 H41 N3 O7'
_chemical_formula_weight 483.60
_chemical_name_common Boc-Val-Pro-Gpn-OH
_chemical_name_systematic
; 
 ? 
;
_space_group_IT_number 1
_symmetry_cell_setting triclinic
_symmetry_space_group_name_Hall 'P 1'
_symmetry_space_group_name_H-M 'P 1'
_atom_sites_solution_hydrogens geom
_atom_sites_solution_primary direct
_atom_sites_solution_secondary difmap
_audit_creation_method SHELXL-97
_cell_angle_alpha 81.121(9)
_cell_angle_beta 76.345(8)
_cell_angle_gamma 83.500(9)
_cell_formula_units_Z 1
_cell_length_a 6.813(4)
_cell_length_b 7.416(4)
_cell_length_c 14.072(8)
_cell_measurement_temperature 293(2)
_cell_volume 680.4(7)
_computing_data_collection SMART
_computing_data_reduction SAINT
_computing_structure_refinement 'SHELXL-97 (Sheldrick, 1997)'
_computing_structure_solution 'SHELXS-97 (Sheldrick, 1990)'
_diffrn_ambient_temperature 293(2)
_diffrn_measured_fraction_theta_full 0.897
_diffrn_measured_fraction_theta_max 0.897
_diffrn_measurement_device_type 'BRUKER AXS SMART APEX CCD with Mo source'
_diffrn_measurement_method 'omega scan'
_diffrn_radiation_monochromator graphite
_diffrn_radiation_source 'fine-focus sealed tube'
_diffrn_radiation_type MoK\a
_diffrn_radiation_wavelength 0.71073
_diffrn_reflns_av_R_equivalents 0.0147
_diffrn_reflns_av_sigmaI/netI 0.0153
_diffrn_reflns_limit_h_max 8
_diffrn_reflns_limit_h_min -8
_diffrn_reflns_limit_k_max 9
_diffrn_reflns_limit_k_min -9
_diffrn_reflns_limit_l_max 17
_diffrn_reflns_limit_l_min -17
_diffrn_reflns_number 6831
_diffrn_reflns_theta_full 26.85
_diffrn_reflns_theta_max 26.85
_diffrn_reflns_theta_min 1.50
_exptl_absorpt_coefficient_mu 0.086
_exptl_absorpt_correction_type none
_exptl_crystal_colour Colourless
_exptl_crystal_density_diffrn 1.180
_exptl_crystal_description Rectangular
_exptl_crystal_F_000 262
_exptl_crystal_size_max 0.20
_exptl_crystal_size_mid 0.08
_exptl_crystal_size_min 0.03
_refine_diff_density_max 0.229
_refine_diff_density_min -0.321
_refine_diff_density_rms 0.054
_refine_ls_abs_structure_details 'Flack H D (1983), Acta Cryst. A39, 876-881'
_refine_ls_abs_structure_Flack -10(10)
_refine_ls_extinction_method none
_refine_ls_goodness_of_fit_ref 1.101
_refine_ls_hydrogen_treatment mixed
_refine_ls_matrix_type full
_refine_ls_number_parameters 311
_refine_ls_number_reflns 2631
_refine_ls_number_restraints 3
_refine_ls_restrained_S_all 1.100
_refine_ls_R_factor_all 0.0528
_refine_ls_R_factor_gt 0.0514
_refine_ls_shift/su_max 0.000
_refine_ls_shift/su_mean 0.000
_refine_ls_structure_factor_coef Fsqd
_refine_ls_weighting_details 'calc w=1/[\s^2^(Fo^2^)+(0.0918P)^2^+0.0796P] where P=(Fo^2^+2Fc^2^)/3'
_refine_ls_weighting_scheme calc
_refine_ls_wR_factor_gt 0.1398
_refine_ls_wR_factor_ref 0.1416
_reflns_number_gt 2522
_reflns_number_total 2631
_reflns_threshold_expression >2sigma(I)
_cod_data_source_file ja068910psi20061213_093928.cif
_cod_data_source_block vpgpn
_cod_original_cell_volume 680.5(7)
_cod_database_code 4109269

loop_
_symmetry_equiv_pos_as_xyz
'x, y, z'

loop_
_atom_site_label
_atom_site_type_symbol
_atom_site_fract_x
_atom_site_fract_y
_atom_site_fract_z
_atom_site_U_iso_or_equiv
_atom_site_adp_type
_atom_site_occupancy
_atom_site_symmetry_multiplicity
_atom_site_calc_flag
_atom_site_refinement_flags
C1 C 1.6492(8) 0.5914(8) -0.5115(4) 0.1043(17) Uani 1 1 d .
H1 H 1.6991 0.5975 -0.4539 0.156 Uiso 1 1 calc R
H2 H 1.7226 0.6686 -0.5665 0.156 Uiso 1 1 calc R
H3 H 1.6672 0.4674 -0.5259 0.156 Uiso 1 1 calc R
C2 C 1.3945(9) 0.8435(7) -0.4615(4) 0.0995(15) Uani 1 1 d .
H4 H 1.2528 0.8831 -0.4503 0.149 Uiso 1 1 calc R
H5 H 1.4691 0.9277 -0.5123 0.149 Uiso 1 1 calc R
H6 H 1.4405 0.8396 -0.4018 0.149 Uiso 1 1 calc R
C3 C 1.3435(11) 0.6498(11) -0.5826(4) 0.120(2) Uani 1 1 d .
H7 H 1.2019 0.6899 -0.5688 0.179 Uiso 1 1 calc R
H8 H 1.3609 0.5268 -0.5985 0.179 Uiso 1 1 calc R
H9 H 1.4141 0.7290 -0.6375 0.179 Uiso 1 1 calc R
C4 C 1.4276(6) 0.6554(5) -0.4933(2) 0.0647(8) Uani 1 1 d .
O O 1.3366(4) 0.5181(4) -0.41119(19) 0.0720(7) Uani 1 1 d .
C0' C 1.1355(5) 0.5261(5) -0.3757(3) 0.0640(8) Uani 1 1 d .
O0 O 1.0170(5) 0.6498(5) -0.3977(4) 0.1161(15) Uani 1 1 d .
N1 N 1.0828(5) 0.3774(5) -0.3114(2) 0.0749(9) Uani 1 1 d .
H1A H 1.1737 0.2905 -0.3017 0.090 Uiso 1 1 calc R
C1A C 0.8747(5) 0.3610(5) -0.2577(2) 0.0604(7) Uani 1 1 d .
H1A1 H 0.7880 0.4419 -0.2955 0.073 Uiso 1 1 calc R
C1' C 0.8411(4) 0.4267(4) -0.1570(2) 0.0523(6) Uani 1 1 d .
O1 O 0.9699(4) 0.3908(4) -0.10724(19) 0.0710(7) Uani 1 1 d .
C1B C 0.8078(7) 0.1642(6) -0.2460(3) 0.0743(9) Uani 1 1 d .
H1B H 0.6712 0.1634 -0.2036 0.089 Uiso 1 1 calc R
C1G2 C 0.7938(12) 0.1167(9) -0.3443(4) 0.115(2) Uani 1 1 d .
H1G1 H 0.7079 0.2093 -0.3738 0.172 Uiso 1 1 calc R
H1G2 H 0.7378 0.0005 -0.3350 0.172 Uiso 1 1 calc R
H1G3 H 0.9266 0.1102 -0.3867 0.172 Uiso 1 1 calc R
C1G1 C 0.9424(10) 0.0203(7) -0.1964(4) 0.0959(14) Uani 1 1 d .
H1G4 H 0.9488 0.0537 -0.1341 0.144 Uiso 1 1 calc R
H1G5 H 1.0762 0.0128 -0.2379 0.144 Uiso 1 1 calc R
H1G6 H 0.8871 -0.0965 -0.1862 0.144 Uiso 1 1 calc R
N2 N 0.6644(4) 0.5174(3) -0.12286(18) 0.0522(5) Uani 1 1 d .
C2A C 0.6197(5) 0.5657(4) -0.0224(2) 0.0557(7) Uani 1 1 d .
H2A H 0.7167 0.6486 -0.0160 0.067 Uiso 1 1 calc R
C2' C 0.6242(4) 0.3930(4) 0.0513(2) 0.0483(6) Uani 1 1 d .
O2 O 0.5575(3) 0.2500(3) 0.03785(17) 0.0578(5) Uani 1 1 d .
C2B C 0.4066(8) 0.6634(7) -0.0115(4) 0.0955(15) Uani 1 1 d .
H2B1 H 0.3109 0.5931 0.0387 0.115 Uiso 1 1 calc R
H2B2 H 0.4052 0.7833 0.0081 0.115 Uiso 1 1 calc R
C2G C 0.3532(12) 0.6804(15) -0.1011(7) 0.181(5) Uani 1 1 d .
H2G1 H 0.3406 0.8091 -0.1270 0.217 Uiso 1 1 calc R
H2G2 H 0.2218 0.6332 -0.0913 0.217 Uiso 1 1 calc R
C2D C 0.5012(7) 0.5823(6) -0.1746(3) 0.0797(11) Uani 1 1 d .
H2D1 H 0.4430 0.4809 -0.1911 0.096 Uiso 1 1 calc R
H2D2 H 0.5493 0.6640 -0.2345 0.096 Uiso 1 1 calc R
N3 N 0.6949(4) 0.4075(3) 0.12929(18) 0.0518(5) Uani 1 1 d .
H3A H 0.7388 0.5102 0.1324 0.062 Uiso 1 1 calc R
C3G C 0.7031(4) 0.2602(4) 0.2105(2) 0.0489(6) Uani 1 1 d .
H3G1 H 0.5981 0.1795 0.2143 0.059 Uiso 1 1 calc R
H3G2 H 0.6733 0.3130 0.2717 0.059 Uiso 1 1 calc R
C3B C 0.9094(4) 0.1448(3) 0.20119(19) 0.0456(6) Uani 1 1 d .
C3A C 0.9530(5) 0.0415(4) 0.1100(2) 0.0538(7) Uani 1 1 d .
H3A1 H 0.9293 0.1274 0.0537 0.065 Uiso 1 1 calc R
H3A2 H 1.0951 -0.0022 0.0959 0.065 Uiso 1 1 calc R
C3' C 0.8288(6) -0.1178(4) 0.1206(3) 0.0658(9) Uani 1 1 d .
O3 O 0.8917(6) -0.2755(3) 0.1421(3) 0.0935(10) Uani 1 1 d .
O4 O 0.6421(5) -0.0849(4) 0.1071(3) 0.0814(8) Uani 1 1 d .
H1O H 0.617(8) 0.019(8) 0.088(4) 0.088(15) Uiso 1 1 d .
C3B1 C 0.9026(5) 0.0073(4) 0.2958(2) 0.0577(7) Uani 1 1 d .
H3B1 H 0.7801 -0.0562 0.3093 0.069 Uiso 1 1 calc R
H3B2 H 1.0171 -0.0833 0.2842 0.069 Uiso 1 1 calc R
C3G1 C 0.9076(7) 0.0940(5) 0.3865(2) 0.0701(9) Uani 1 1 d .
H3G3 H 0.7812 0.1675 0.4058 0.084 Uiso 1 1 calc R
H3G4 H 0.9185 -0.0020 0.4407 0.084 Uiso 1 1 calc R
C3D C 1.0823(8) 0.2134(7) 0.3687(3) 0.0836(12) Uani 1 1 d .
H3D1 H 1.2092 0.1376 0.3582 0.100 Uiso 1 1 calc R
H3D2 H 1.0725 0.2734 0.4264 0.100 Uiso 1 1 calc R
C3B2 C 1.0836(5) 0.2688(4) 0.1877(2) 0.0559(7) Uani 1 1 d .
H3B3 H 1.2116 0.1965 0.1707 0.067 Uiso 1 1 calc R
H3B4 H 1.0761 0.3642 0.1328 0.067 Uiso 1 1 calc R
C3G2 C 1.0805(6) 0.3579(5) 0.2788(3) 0.0713(9) Uani 1 1 d .
H3G5 H 1.1978 0.4281 0.2665 0.086 Uiso 1 1 calc R
H3G6 H 0.9600 0.4415 0.2919 0.086 Uiso 1 1 calc R
O1W O 1.3256(8) 0.1661(8) -0.1029(4) 0.1387(17) Uani 1 1 d .

loop_
_atom_site_aniso_label
_atom_site_aniso_U_11
_atom_site_aniso_U_22
_atom_site_aniso_U_33
_atom_site_aniso_U_23
_atom_site_aniso_U_13
_atom_site_aniso_U_12
C1 0.075(3) 0.103(3) 0.106(3) 0.035(3) 0.005(2) -0.007(2)
C2 0.103(4) 0.079(3) 0.115(4) -0.007(3) -0.013(3) -0.031(3)
C3 0.145(5) 0.156(6) 0.068(3) 0.016(3) -0.036(3) -0.071(4)
C4 0.0680(19) 0.0662(19) 0.0571(17) 0.0096(14) -0.0149(14) -0.0158(15)
O 0.0644(14) 0.0732(15) 0.0653(14) 0.0146(11) -0.0042(11) -0.0042(11)
C0' 0.0631(18) 0.0625(18) 0.0624(18) 0.0021(14) -0.0107(14) -0.0096(15)
O0 0.0686(17) 0.085(2) 0.172(4) 0.048(2) -0.0217(19) -0.0084(15)
N1 0.0682(17) 0.0698(18) 0.0660(17) 0.0115(14) 0.0073(13) 0.0064(14)
C1A 0.0617(17) 0.0657(18) 0.0490(15) 0.0013(13) -0.0082(13) -0.0053(14)
C1' 0.0486(14) 0.0533(16) 0.0536(14) 0.0003(12) -0.0118(11) -0.0073(12)
O1 0.0527(12) 0.0884(17) 0.0757(15) -0.0160(13) -0.0243(11) 0.0068(11)
C1B 0.088(2) 0.075(2) 0.0613(18) -0.0090(16) -0.0137(17) -0.0164(19)
C1G2 0.175(6) 0.097(4) 0.089(3) -0.020(3) -0.054(4) -0.011(4)
C1G1 0.141(4) 0.070(3) 0.081(3) 0.005(2) -0.038(3) -0.019(3)
N2 0.0541(13) 0.0490(12) 0.0533(13) 0.0014(10) -0.0191(10) 0.0005(10)
C2A 0.0611(17) 0.0435(14) 0.0593(17) -0.0019(12) -0.0154(13) 0.0062(12)
C2' 0.0489(13) 0.0404(13) 0.0522(14) -0.0037(10) -0.0091(11) 0.0023(10)
O2 0.0602(12) 0.0514(11) 0.0653(13) -0.0019(9) -0.0220(10) -0.0097(9)
C2B 0.089(3) 0.092(3) 0.084(3) 0.005(2) -0.013(2) 0.046(2)
C2G 0.118(5) 0.260(10) 0.210(8) -0.156(8) -0.108(6) 0.121(6)
C2D 0.078(2) 0.078(2) 0.090(3) -0.008(2) -0.046(2) 0.0179(19)
N3 0.0642(14) 0.0379(11) 0.0537(13) -0.0087(9) -0.0145(11) 0.0005(10)
C3G 0.0533(14) 0.0475(14) 0.0436(13) -0.0081(10) -0.0066(11) 0.0005(11)
C3B 0.0547(15) 0.0356(12) 0.0435(12) 0.0001(10) -0.0076(10) -0.0058(10)
C3A 0.0646(17) 0.0413(13) 0.0512(15) -0.0069(11) -0.0076(12) 0.0037(12)
C3' 0.100(3) 0.0392(15) 0.0630(17) -0.0107(13) -0.0255(17) -0.0026(15)
O3 0.143(3) 0.0338(11) 0.116(2) -0.0107(13) -0.056(2) 0.0012(14)
O4 0.102(2) 0.0452(13) 0.107(2) -0.0049(13) -0.0404(17) -0.0184(13)
C3B1 0.0727(19) 0.0467(15) 0.0522(15) 0.0075(12) -0.0165(13) -0.0120(13)
C3G1 0.096(3) 0.066(2) 0.0485(16) 0.0089(14) -0.0221(16) -0.0172(18)
C3D 0.105(3) 0.088(3) 0.069(2) 0.0045(19) -0.041(2) -0.027(2)
C3B2 0.0558(16) 0.0506(15) 0.0565(16) 0.0056(12) -0.0079(12) -0.0119(12)
C3G2 0.085(2) 0.063(2) 0.072(2) 0.0011(16) -0.0266(18) -0.0285(18)
O1W 0.101(3) 0.142(4) 0.172(5) -0.046(3) -0.019(3) 0.005(3)

loop_
_atom_type_symbol
_atom_type_description
_atom_type_scat_dispersion_real
_atom_type_scat_dispersion_imag
_atom_type_scat_source
C C 0.0033 0.0000 'International Tables Vol C Tables 4.2.6.8 and 6.1.1.4'
H H 0.0000 0.0000 'International Tables Vol C Tables 4.2.6.8 and 6.1.1.4'
N N 0.0061 0.0000 'International Tables Vol C Tables 4.2.6.8 and 6.1.1.4'
O O 0.0106 0.0000 'International Tables Vol C Tables 4.2.6.8 and 6.1.1.4'

loop_
_geom_angle_atom_site_label_1
_geom_angle_atom_site_label_2
_geom_angle_atom_site_label_3
_geom_angle
C4 C1 H1 109.5
C4 C1 H2 109.5
H1 C1 H2 109.5
C4 C1 H3 109.5
H1 C1 H3 109.5
H2 C1 H3 109.5
C4 C2 H4 109.5
C4 C2 H5 109.5
H4 C2 H5 109.5
C4 C2 H6 109.5
H4 C2 H6 109.5
H5 C2 H6 109.5
C4 C3 H7 109.5
C4 C3 H8 109.5
H7 C3 H8 109.5
C4 C3 H9 109.5
H7 C3 H9 109.5
H8 C3 H9 109.5
O C4 C1 102.6(3)
O C4 C3 110.1(3)
C1 C4 C3 111.2(5)
O C4 C2 110.6(3)
C1 C4 C2 110.2(4)
C3 C4 C2 111.9(5)
C0' O C4 120.4(3)
O0 C0' N1 124.1(4)
O0 C0' O 125.2(3)
N1 C0' O 110.7(3)
C0' N1 C1A 120.9(3)
C0' N1 H1A 119.6
C1A N1 H1A 119.6
N1 C1A C1' 110.5(3)
N1 C1A C1B 113.0(3)
C1' C1A C1B 110.5(3)
N1 C1A H1A1 107.6
C1' C1A H1A1 107.6
C1B C1A H1A1 107.6
O1 C1' N2 120.9(3)
O1 C1' C1A 121.0(3)
N2 C1' C1A 118.0(3)
C1G2 C1B C1G1 111.1(4)
C1G2 C1B C1A 110.3(4)
C1G1 C1B C1A 113.3(3)
C1G2 C1B H1B 107.2
C1G1 C1B H1B 107.2
C1A C1B H1B 107.2
C1B C1G2 H1G1 109.5
C1B C1G2 H1G2 109.5
H1G1 C1G2 H1G2 109.5
C1B C1G2 H1G3 109.5
H1G1 C1G2 H1G3 109.5
H1G2 C1G2 H1G3 109.5
C1B C1G1 H1G4 109.5
C1B C1G1 H1G5 109.5
H1G4 C1G1 H1G5 109.5
C1B C1G1 H1G6 109.5
H1G4 C1G1 H1G6 109.5
H1G5 C1G1 H1G6 109.5
C1' N2 C2A 119.2(2)
C1' N2 C2D 128.0(3)
C2A N2 C2D 112.9(3)
N2 C2A C2' 109.9(2)
N2 C2A C2B 103.0(3)
C2' C2A C2B 111.9(3)
N2 C2A H2A 110.6
C2' C2A H2A 110.6
C2B C2A H2A 110.6
O2 C2' N3 123.9(3)
O2 C2' C2A 120.3(3)
N3 C2' C2A 115.7(3)
C2G C2B C2A 108.1(4)
C2G C2B H2B1 110.1
C2A C2B H2B1 110.1
C2G C2B H2B2 110.1
C2A C2B H2B2 110.1
H2B1 C2B H2B2 108.4
C2B C2G C2D 113.2(4)
C2B C2G H2G1 108.9
C2D C2G H2G1 108.9
C2B C2G H2G2 108.9
C2D C2G H2G2 108.9
H2G1 C2G H2G2 107.8
N2 C2D C2G 102.4(4)
N2 C2D H2D1 111.3
C2G C2D H2D1 111.3
N2 C2D H2D2 111.3
C2G C2D H2D2 111.3
H2D1 C2D H2D2 109.2
C2' N3 C3G 124.1(2)
C2' N3 H3A 117.9
C3G N3 H3A 117.9
N3 C3G C3B 114.4(2)
N3 C3G H3G1 108.7
C3B C3G H3G1 108.7
N3 C3G H3G2 108.7
C3B C3G H3G2 108.7
H3G1 C3G H3G2 107.6
C3B1 C3B C3B2 109.5(2)
C3B1 C3B C3A 110.1(2)
C3B2 C3B C3A 107.4(2)
C3B1 C3B C3G 108.7(2)
C3B2 C3B C3G 110.7(2)
C3A C3B C3G 110.5(2)
C3' C3A C3B 115.0(2)
C3' C3A H3A1 108.5
C3B C3A H3A1 108.5
C3' C3A H3A2 108.5
C3B C3A H3A2 108.5
H3A1 C3A H3A2 107.5
O3 C3' O4 118.7(4)
O3 C3' C3A 122.9(4)
O4 C3' C3A 118.3(3)
C3' O4 H1O 112(4)
C3G1 C3B1 C3B 114.2(3)
C3G1 C3B1 H3B1 108.7
C3B C3B1 H3B1 108.7
C3G1 C3B1 H3B2 108.7
C3B C3B1 H3B2 108.7
H3B1 C3B1 H3B2 107.6
C3D C3G1 C3B1 112.6(3)
C3D C3G1 H3G3 109.1
C3B1 C3G1 H3G3 109.1
C3D C3G1 H3G4 109.1
C3B1 C3G1 H3G4 109.1
H3G3 C3G1 H3G4 107.8
C3G1 C3D C3G2 110.9(3)
C3G1 C3D H3D1 109.5
C3G2 C3D H3D1 109.5
C3G1 C3D H3D2 109.5
C3G2 C3D H3D2 109.5
H3D1 C3D H3D2 108.0
C3G2 C3B2 C3B 113.8(2)
C3G2 C3B2 H3B3 108.8
C3B C3B2 H3B3 108.8
C3G2 C3B2 H3B4 108.8
C3B C3B2 H3B4 108.8
H3B3 C3B2 H3B4 107.7
C3D C3G2 C3B2 110.9(3)
C3D C3G2 H3G5 109.5
C3B2 C3G2 H3G5 109.5
C3D C3G2 H3G6 109.5
C3B2 C3G2 H3G6 109.5
H3G5 C3G2 H3G6 108.0

loop_
_geom_bond_atom_site_label_1
_geom_bond_atom_site_label_2
_geom_bond_distance
C1 C4 1.504(6)
C1 H1 0.9600
C1 H2 0.9600
C1 H3 0.9600
C2 C4 1.507(7)
C2 H4 0.9600
C2 H5 0.9600
C2 H6 0.9600
C3 C4 1.508(6)
C3 H7 0.9600
C3 H8 0.9600
C3 H9 0.9600
C4 O 1.482(4)
O C0' 1.340(4)
C0' O0 1.205(5)
C0' N1 1.339(5)
N1 C1A 1.449(5)
N1 H1A 0.8600
C1A C1' 1.528(4)
C1A C1B 1.551(5)
C1A H1A1 0.9800
C1' O1 1.229(4)
C1' N2 1.333(4)
C1B C1G2 1.505(6)
C1B C1G1 1.522(7)
C1B H1B 0.9800
C1G2 H1G1 0.9600
C1G2 H1G2 0.9600
C1G2 H1G3 0.9600
C1G1 H1G4 0.9600
C1G1 H1G5 0.9600
C1G1 H1G6 0.9600
N2 C2A 1.466(4)
N2 C2D 1.467(4)
C2A C2' 1.521(4)
C2A C2B 1.532(5)
C2A H2A 0.9800
C2' O2 1.256(4)
C2' N3 1.321(4)
C2B C2G 1.377(9)
C2B H2B1 0.9700
C2B H2B2 0.9700
C2G C2D 1.480(8)
C2G H2G1 0.9700
C2G H2G2 0.9700
C2D H2D1 0.9700
C2D H2D2 0.9700
N3 C3G 1.461(4)
N3 H3A 0.8600
C3G C3B 1.549(4)
C3G H3G1 0.9700
C3G H3G2 0.9700
C3B C3B1 1.541(4)
C3B C3B2 1.542(4)
C3B C3A 1.547(4)
C3A C3' 1.499(5)
C3A H3A1 0.9700
C3A H3A2 0.9700
C3' O3 1.217(4)
C3' O4 1.320(5)
O4 H1O 0.79(6)
C3B1 C3G1 1.525(5)
C3B1 H3B1 0.9700
C3B1 H3B2 0.9700
C3G1 C3D 1.514(6)
C3G1 H3G3 0.9700
C3G1 H3G4 0.9700
C3D C3G2 1.528(5)
C3D H3D1 0.9700
C3D H3D2 0.9700
C3B2 C3G2 1.525(5)
C3B2 H3B3 0.9700
C3B2 H3B4 0.9700
C3G2 H3G5 0.9700
C3G2 H3G6 0.9700

loop_
_geom_torsion_atom_site_label_1
_geom_torsion_atom_site_label_2
_geom_torsion_atom_site_label_3
_geom_torsion_atom_site_label_4
_geom_torsion
C1 C4 O C0' -177.8(4)
C3 C4 O C0' -59.4(5)
C2 C4 O C0' 64.7(5)
C4 O C0' O0 -8.5(6)
C4 O C0' N1 172.0(3)
O0 C0' N1 C1A -4.0(7)
O C0' N1 C1A 175.5(3)
C0' N1 C1A C1' -94.5(4)
C0' N1 C1A C1B 141.2(4)
N1 C1A C1' O1 -39.9(4)
C1B C1A C1' O1 85.8(4)
N1 C1A C1' N2 142.9(3)
C1B C1A C1' N2 -91.3(4)
N1 C1A C1B C1G2 -69.1(5)
C1' C1A C1B C1G2 166.6(4)
N1 C1A C1B C1G1 56.3(5)
C1' C1A C1B C1G1 -68.1(4)
O1 C1' N2 C2A -3.4(4)
C1A C1' N2 C2A 173.8(3)
O1 C1' N2 C2D 175.3(4)
C1A C1' N2 C2D -7.5(5)
C1' N2 C2A C2' -59.8(4)
C2D N2 C2A C2' 121.3(3)
C1' N2 C2A C2B -179.2(3)
C2D N2 C2A C2B 2.0(4)
N2 C2A C2' O2 -37.4(4)
C2B C2A C2' O2 76.3(4)
N2 C2A C2' N3 144.7(3)
C2B C2A C2' N3 -101.5(4)
N2 C2A C2B C2G -5.3(7)
C2' C2A C2B C2G -123.3(7)
C2A C2B C2G C2D 7.0(11)
C1' N2 C2D C2G -176.9(6)
C2A N2 C2D C2G 1.8(7)
C2B C2G C2D N2 -5.5(11)
O2 C2' N3 C3G -0.6(4)
C2A C2' N3 C3G 177.2(3)
C2' N3 C3G C3B 95.2(3)
N3 C3G C3B C3B1 174.8(2)
N3 C3G C3B C3B2 54.5(3)
N3 C3G C3B C3A -64.3(3)
C3B1 C3B C3A C3' 46.8(3)
C3B2 C3B C3A C3' 165.9(3)
C3G C3B C3A C3' -73.3(3)
C3B C3A C3' O3 -98.5(4)
C3B C3A C3' O4 80.6(4)
C3B2 C3B C3B1 C3G1 49.3(4)
C3A C3B C3B1 C3G1 167.1(3)
C3G C3B C3B1 C3G1 -71.7(3)
C3B C3B1 C3G1 C3D -52.3(4)
C3B1 C3G1 C3D C3G2 54.4(5)
C3B1 C3B C3B2 C3G2 -51.5(4)
C3A C3B C3B2 C3G2 -171.0(3)
C3G C3B C3B2 C3G2 68.3(3)
C3G1 C3D C3G2 C3B2 -55.9(5)
C3B C3B2 C3G2 C3D 55.9(4)
